data_7210581
loop_
_publ_author_name
'Chen, Baokuan'
'Lin, Zhengguo'
'Wang, Bo'
'Feng, Xiao'
'Fan, Linyuan'
'Yang, Song'
'Huang, Xianqiang'
'Hu, Changwen'

_publ_section_title
;
 A new synthetic approach to functionalize oxomolybdenum complexes
;
_journal_issue 37
_journal_name_full CrystEngComm
_journal_page_first 7410
_journal_paper_doi 10.1039/c3ce40994e
_journal_volume 15
_journal_year 2013
_chemical_formula_moiety 'C12 H20 Mo8 N4 O26, 4(C6 H11 N2), 2(C6  H10 N2), 2(H2 O)'
_chemical_formula_sum 'C48 H88 Mo8 N16 O28'
_chemical_formula_weight 2104.64
_chemical_name_systematic
; 
 ? 
;
_space_group_IT_number 14
_symmetry_cell_setting monoclinic
_symmetry_space_group_name_Hall '-P 2yn'
_symmetry_space_group_name_H-M 'P 1 21/n 1'
_atom_sites_solution_hydrogens geom
_atom_sites_solution_primary direct
_atom_sites_solution_secondary difmap
_audit_creation_method SHELXL-97
_cell_angle_alpha 90.00
_cell_angle_beta 100.449(2)
_cell_angle_gamma 90.00
_cell_formula_units_Z 2
_cell_length_a 12.5903(18)
_cell_length_b 11.8542(16)
_cell_length_c 24.806(3)
_cell_measurement_reflns_used 2497
_cell_measurement_temperature 296(2)
_cell_measurement_theta_max 25.16
_cell_measurement_theta_min 2.38
_cell_volume 3640.8(8)
_computing_cell_refinement 'Bruker SAINT'
_computing_data_collection 'Bruker APEX2'
_computing_data_reduction 'Bruker SAINT'
_computing_molecular_graphics 'Bruker SHELXTL'
_computing_publication_material 'Bruker SHELXTL'
_computing_structure_refinement 'SHELXL-97 (Sheldrick, 2008)'
_computing_structure_solution 'SHELXS-97 (Sheldrick, 2008)'
_diffrn_ambient_temperature 296(2)
_diffrn_measured_fraction_theta_full 0.967
_diffrn_measured_fraction_theta_max 0.967
_diffrn_radiation_monochromator graphite
_diffrn_radiation_source 'fine-focus sealed tube'
_diffrn_radiation_type MoK\a
_diffrn_radiation_wavelength 0.71073
_diffrn_reflns_av_R_equivalents 0.1035
_diffrn_reflns_av_sigmaI/netI 0.1409
_diffrn_reflns_limit_h_max 16
_diffrn_reflns_limit_h_min -12
_diffrn_reflns_limit_k_max 15
_diffrn_reflns_limit_k_min -13
_diffrn_reflns_limit_l_max 32
_diffrn_reflns_limit_l_min -32
_diffrn_reflns_number 21001
_diffrn_reflns_theta_full 27.59
_diffrn_reflns_theta_max 27.59
_diffrn_reflns_theta_min 1.70
_exptl_absorpt_coefficient_mu 1.418
_exptl_absorpt_correction_T_max 0.844
_exptl_absorpt_correction_T_min 0.788
_exptl_absorpt_correction_type multi-scan
_exptl_absorpt_process_details SADABS,Bruker(2005)
_exptl_crystal_colour colorless
_exptl_crystal_density_diffrn 1.894
_exptl_crystal_density_method 'not measured'
_exptl_crystal_description block
_exptl_crystal_F_000 2040
_exptl_crystal_size_max 0.18
_exptl_crystal_size_mid 0.14
_exptl_crystal_size_min 0.12
_refine_diff_density_max 1.285
_refine_diff_density_min -2.356
_refine_diff_density_rms 0.295
_refine_ls_extinction_method none
_refine_ls_goodness_of_fit_ref 1.015
_refine_ls_hydrogen_treatment constr
_refine_ls_matrix_type full
_refine_ls_number_parameters 449
_refine_ls_number_reflns 8179
_refine_ls_number_restraints 53
_refine_ls_restrained_S_all 1.027
_refine_ls_R_factor_all 0.1500
_refine_ls_R_factor_gt 0.0850
_refine_ls_shift/su_max 0.001
_refine_ls_shift/su_mean 0.000
_refine_ls_structure_factor_coef Fsqd
_refine_ls_weighting_details 'calc w=1/[\s^2^(Fo^2^)+(0.1407P)^2^+10.1857P] where P=(Fo^2^+2Fc^2^)/3'
_refine_ls_weighting_scheme calc
_refine_ls_wR_factor_gt 0.2152
_refine_ls_wR_factor_ref 0.2680
_reflns_number_gt 4804
_reflns_number_total 8458
_reflns_threshold_expression >2sigma(I)
_cod_data_source_file c3ce40994e.txt
_cod_data_source_block 1
_cod_depositor_comments
;
The following automatic conversions were performed:

'_symmetry_cell_setting' value 'Monoclinic' changed to 'monoclinic'
according to /home/saulius/struct/CIF-dictionaries/cif_core.dic
dictionary named 'cif_core.dic' version 2.4.2 from
2011-04-26.

'_refine_ls_hydrogen_treatment' value 'Constr' changed
to 'constr' according to
/home/saulius/struct/CIF-dictionaries/cif_core.dic dictionary named
'cif_core.dic' version 2.4.2 from 2011-04-26.

Automatic conversion script
Id: cif_fix_values 1891 2012-01-12 08:04:46Z andrius 
;
_cod_original_cell_volume 3640.9(8)
_cod_original_sg_symbol_Hall -P2yn
_cod_original_sg_symbol_H-M P21/n
_cod_database_code 7210581

loop_
_symmetry_equiv_pos_as_xyz
'x, y, z'
'-x+1/2, y+1/2, -z+1/2'
'-x, -y, -z'
'x-1/2, -y-1/2, z-1/2'

loop_
_atom_site_label
_atom_site_type_symbol
_atom_site_fract_x
_atom_site_fract_y
_atom_site_fract_z
_atom_site_U_iso_or_equiv
_atom_site_adp_type
_atom_site_occupancy
_atom_site_symmetry_multiplicity
_atom_site_calc_flag
_atom_site_refinement_flags
_atom_site_disorder_assembly
_atom_site_disorder_group
Mo1 Mo 0.34205(8) 0.58603(10) 1.08846(4) 0.0289(3) Uani 1 1 d . . .
Mo2 Mo 0.53673(8) 0.63932(9) 1.00803(4) 0.0300(3) Uani 1 1 d . . .
Mo3 Mo 0.27839(8) 0.73295(10) 0.97747(4) 0.0309(3) Uani 1 1 d . . .
Mo4 Mo 0.56770(10) 0.44717(12) 1.11540(4) 0.0455(4) Uani 1 1 d . . .
O1 O 0.4301(5) 0.7111(6) 1.0395(3) 0.0245(17) Uani 1 1 d . . .
O2 O 0.3983(6) 0.6439(8) 0.9432(3) 0.034(2) Uani 1 1 d . . .
O3 O 0.6295(7) 0.5930(9) 1.0654(4) 0.046(2) Uani 1 1 d . . .
O4 O 0.4461(5) 0.4849(7) 1.0419(3) 0.0266(18) Uani 1 1 d . . .
O5 O 0.4823(7) 0.5708(8) 1.1343(3) 0.044(2) Uani 1 1 d . . .
O6 O 0.2521(6) 0.6036(7) 1.0164(3) 0.0296(18) Uani 1 1 d . . .
O7 O 0.2968(7) 0.6973(8) 1.1224(3) 0.038(2) Uani 1 1 d . . .
O8 O 0.2775(8) 0.4702(9) 1.1069(4) 0.052(3) Uani 1 1 d . . .
O9 O 0.2268(7) 0.8350(8) 1.0138(4) 0.046(2) Uani 1 1 d . . .
O10 O 0.1804(8) 0.7193(10) 0.9188(3) 0.052(3) Uani 1 1 d U . .
O11 O 0.6903(8) 0.4713(11) 1.1581(4) 0.067(3) Uani 1 1 d U . .
O12 O 0.5074(10) 0.3380(9) 1.1470(4) 0.064(3) Uani 1 1 d U . .
O13 O 0.6067(8) 0.7442(9) 0.9860(5) 0.058(3) Uani 1 1 d . . .
C1 C 0.4405(14) 0.8755(14) 0.9170(7) 0.062(4) Uani 1 1 d U . .
H1A H 0.4656 0.8101 0.9028 0.075 Uiso 1 1 calc R . .
C2 C 0.3615(12) 0.9863(13) 0.9608(6) 0.048(4) Uani 1 1 d . . .
H2A H 0.3168 1.0141 0.9838 0.058 Uiso 1 1 calc R . .
C3 C 0.4291(14) 1.0507(15) 0.9368(6) 0.057(4) Uani 1 1 d . . .
H3A H 0.4399 1.1282 0.9396 0.068 Uiso 1 1 calc R . .
C4 C 0.5658(16) 1.0051(18) 0.8794(10) 0.100(7) Uani 1 1 d DU . .
H4 H 0.5991 1.0670 0.9026 0.120 Uiso 1 1 calc R . .
C5 C 0.6493(12) 0.9333(18) 0.8852(6) 0.074(6) Uani 1 1 d D . .
H5A H 0.6639 0.9053 0.9222 0.112 Uiso 1 1 calc R . .
H5B H 0.7119 0.9718 0.8775 0.112 Uiso 1 1 calc R . .
H5C H 0.6320 0.8714 0.8603 0.112 Uiso 1 1 calc R . .
C6 C 0.5214(15) 1.0700(18) 0.8280(8) 0.085(7) Uani 1 1 d . . .
H6A H 0.5793 1.0898 0.8094 0.128 Uiso 1 1 calc R . .
H6B H 0.4867 1.1374 0.8375 0.128 Uiso 1 1 calc R . .
H6C H 0.4699 1.0242 0.8044 0.128 Uiso 1 1 calc R . .
C7 C 0.8683(10) 0.6019(12) 0.0520(6) 0.041(3) Uani 1 1 d . . .
H7A H 0.7932 0.5989 0.0450 0.049 Uiso 1 1 calc R . .
C8 C 1.0318(12) 0.5682(19) 0.0824(7) 0.074(6) Uani 1 1 d . . .
H8A H 1.0944 0.5338 0.1009 0.089 Uiso 1 1 calc R . .
C9 C 1.0269(14) 0.6614(15) 0.0530(7) 0.059(4) Uani 1 1 d . . .
H9A H 1.0849 0.7058 0.0475 0.070 Uiso 1 1 calc R . .
C10 C 0.8791(12) 0.7693(15) -0.0024(10) 0.079(6) Uani 1 1 d . . .
H10A H 0.8003 0.7674 -0.0060 0.094 Uiso 1 1 calc R . .
C11 C 0.9199(19) 0.8818(15) 0.0207(11) 0.096(7) Uani 1 1 d . . .
H11A H 0.9006 0.8919 0.0561 0.144 Uiso 1 1 calc R . .
H11B H 0.8880 0.9408 -0.0034 0.144 Uiso 1 1 calc R . .
H11C H 0.9970 0.8845 0.0242 0.144 Uiso 1 1 calc R . .
C12 C 0.9089(18) 0.755(2) -0.0592(8) 0.096(7) Uani 1 1 d . . .
H12A H 0.8815 0.6839 -0.0746 0.143 Uiso 1 1 calc R . .
H12B H 0.9861 0.7560 -0.0559 0.143 Uiso 1 1 calc R . .
H12C H 0.8779 0.8151 -0.0827 0.143 Uiso 1 1 calc R . .
C13 C 0.4028(16) 0.4343(14) 0.2472(8) 0.068(6) Uani 1 1 d . . .
H13A H 0.4110 0.4391 0.2108 0.082 Uiso 1 1 calc R . .
C14 C 0.4177(11) 0.4634(13) 0.3318(6) 0.046(3) Uani 1 1 d . . .
H14A H 0.4410 0.4930 0.3666 0.056 Uiso 1 1 calc R . .
C15 C 0.3466(12) 0.3756(12) 0.3190(7) 0.053(4) Uani 1 1 d . . .
H15A H 0.3101 0.3379 0.3430 0.064 Uiso 1 1 calc R . .
C16 C 0.2806(17) 0.2643(18) 0.2314(9) 0.083(6) Uani 1 1 d . . .
H16A H 0.3112 0.2646 0.1978 0.099 Uiso 1 1 calc R . .
C17 C 0.3045(13) 0.1551(12) 0.2545(6) 0.051(4) Uani 1 1 d . . .
H17A H 0.2652 0.0992 0.2308 0.076 Uiso 1 1 calc R . .
H17B H 0.2838 0.1516 0.2898 0.076 Uiso 1 1 calc R . .
H17C H 0.3806 0.1409 0.2583 0.076 Uiso 1 1 calc R . .
C18 C 0.1708(16) 0.2957(17) 0.2143(8) 0.084(6) Uani 1 1 d U . .
H18A H 0.1337 0.2377 0.1912 0.126 Uiso 1 1 calc R . .
H18B H 0.1671 0.3653 0.1943 0.126 Uiso 1 1 calc R . .
H18C H 0.1375 0.3053 0.2459 0.126 Uiso 1 1 calc R . .
N1 N 0.3680(12) 0.8753(10) 0.9467(5) 0.057(4) Uani 1 1 d . . .
N2 N 0.4765(10) 0.9764(12) 0.9083(6) 0.065(4) Uani 1 1 d . . .
N3 N 0.9249(8) 0.6793(10) 0.0331(5) 0.041(3) Uani 1 1 d . . .
N4 N 0.9288(11) 0.5314(14) 0.0811(7) 0.085(6) Uani 1 1 d . . .
N5 N 0.3397(11) 0.3547(10) 0.2661(5) 0.049(3) Uani 1 1 d . . .
N6 N 0.4486(11) 0.5004(11) 0.2841(7) 0.070(5) Uani 1 1 d . . .
C19 C 0.6342(11) 0.6743(10) 0.2232(6) 0.041(3) Uani 1 1 d D A 1
C22 C 0.790(2) 0.772(2) 0.1929(11) 0.097(7) Uani 1 1 d U A 1
N9 N 0.7305(12) 0.7240(13) 0.2345(6) 0.078(5) Uani 1 1 d D A 1
N8 N 0.627(2) 0.627(2) 0.2750(13) 0.075(6) Uani 0.58(2) 1 d PD A 1
C20 C 0.728(3) 0.644(3) 0.3175(14) 0.075(6) Uani 0.58(2) 1 d PD A 1
C21 C 0.799(3) 0.697(3) 0.2931(14) 0.075(6) Uani 0.58(2) 1 d PD A 1
C23 C 0.752(3) 0.830(3) 0.1512(15) 0.075(6) Uani 0.58(2) 1 d P A 1
C24 C 0.905(3) 0.711(3) 0.2072(15) 0.075(6) Uani 0.58(2) 1 d P A 1
N8' N 0.577(2) 0.667(3) 0.2560(14) 0.062(6) Uani 0.42(2) 1 d PD A 2
C20' C 0.640(3) 0.713(4) 0.3019(17) 0.062(6) Uani 0.42(2) 1 d PD A 2
C21' C 0.708(3) 0.770(3) 0.2836(17) 0.062(6) Uani 0.42(2) 1 d PD A 2
C23' C 0.795(3) 0.895(4) 0.2000(17) 0.062(6) Uani 0.42(2) 1 d P A 2
C24' C 0.883(3) 0.712(4) 0.1798(18) 0.062(6) Uani 0.42(2) 1 d P A 2
O1W O 0.8880(15) 0.3974(15) 0.1668(8) 0.125(6) Uani 1 1 d U . .

loop_
_atom_site_aniso_label
_atom_site_aniso_U_11
_atom_site_aniso_U_22
_atom_site_aniso_U_33
_atom_site_aniso_U_23
_atom_site_aniso_U_13
_atom_site_aniso_U_12
Mo1 0.0211(5) 0.0455(6) 0.0225(5) 0.0056(4) 0.0106(4) 0.0093(4)
Mo2 0.0171(5) 0.0373(6) 0.0386(6) -0.0036(5) 0.0135(4) -0.0027(4)
Mo3 0.0254(5) 0.0445(6) 0.0257(5) 0.0079(5) 0.0119(4) 0.0114(5)
Mo4 0.0366(6) 0.0819(10) 0.0187(5) 0.0051(5) 0.0070(4) 0.0328(6)
O1 0.011(3) 0.037(5) 0.027(4) -0.002(3) 0.008(3) -0.008(3)
O2 0.027(4) 0.054(5) 0.025(4) 0.018(4) 0.017(3) 0.015(4)
O3 0.031(5) 0.064(6) 0.050(6) -0.019(5) 0.025(4) -0.008(5)
O4 0.011(3) 0.047(5) 0.024(4) 0.003(4) 0.008(3) 0.008(3)
O5 0.038(5) 0.065(7) 0.028(4) -0.008(4) 0.004(4) 0.022(5)
O6 0.014(4) 0.043(5) 0.032(4) 0.008(4) 0.005(3) 0.006(3)
O7 0.030(5) 0.053(6) 0.035(5) 0.000(4) 0.013(4) 0.022(4)
O8 0.047(6) 0.054(6) 0.068(7) 0.032(5) 0.041(5) 0.017(5)
O9 0.040(5) 0.048(6) 0.061(6) 0.017(5) 0.039(5) 0.013(4)
O10 0.032(5) 0.093(7) 0.028(4) 0.007(4) 0.000(4) 0.022(5)
O11 0.048(5) 0.107(7) 0.039(5) -0.019(5) -0.012(4) 0.043(5)
O12 0.078(7) 0.070(6) 0.052(5) 0.031(5) 0.035(5) 0.047(5)
O13 0.041(6) 0.052(6) 0.091(8) 0.000(6) 0.036(6) -0.010(5)
C1 0.062(8) 0.057(8) 0.075(8) 0.015(6) 0.033(7) 0.026(6)
C2 0.059(9) 0.047(9) 0.043(8) 0.004(7) 0.022(7) -0.001(7)
C3 0.066(11) 0.063(11) 0.043(8) 0.018(8) 0.015(8) -0.004(9)
C4 0.097(10) 0.106(10) 0.105(10) 0.045(8) 0.036(8) -0.002(8)
C5 0.036(9) 0.146(19) 0.046(9) 0.043(11) 0.020(7) 0.021(10)
C6 0.065(12) 0.119(17) 0.080(13) 0.056(12) 0.035(10) 0.001(11)
C7 0.020(6) 0.042(8) 0.060(9) 0.006(7) 0.007(6) 0.002(6)
C8 0.024(7) 0.128(18) 0.071(12) 0.026(11) 0.011(8) 0.020(9)
C9 0.050(10) 0.064(11) 0.069(11) -0.006(9) 0.029(9) 0.002(8)
C10 0.023(7) 0.057(11) 0.16(2) 0.035(12) 0.025(10) 0.013(7)
C11 0.100(18) 0.039(11) 0.15(2) 0.025(12) 0.032(16) 0.011(10)
C12 0.088(16) 0.127(19) 0.065(12) 0.041(13) -0.004(12) 0.018(14)
C13 0.096(15) 0.047(10) 0.079(13) 0.031(9) 0.065(12) 0.026(10)
C14 0.040(8) 0.054(9) 0.046(8) -0.008(7) 0.011(6) 0.004(7)
C15 0.047(9) 0.037(8) 0.089(12) 0.018(8) 0.049(9) 0.012(7)
C16 0.072(14) 0.089(15) 0.083(14) -0.028(12) 0.003(11) -0.002(12)
C17 0.049(9) 0.041(9) 0.065(10) 0.002(7) 0.016(8) -0.011(7)
C18 0.079(9) 0.085(9) 0.074(8) -0.015(7) -0.026(7) -0.005(8)
N1 0.080(10) 0.042(7) 0.066(8) 0.026(6) 0.058(8) 0.020(6)
N2 0.045(7) 0.069(9) 0.089(10) 0.060(8) 0.034(7) 0.028(7)
N3 0.014(5) 0.056(7) 0.051(7) 0.002(6) 0.001(5) -0.004(5)
N4 0.038(8) 0.095(12) 0.135(15) 0.054(11) 0.049(9) 0.017(8)
N5 0.058(8) 0.043(7) 0.049(7) 0.001(6) 0.017(6) 0.016(6)
N6 0.059(9) 0.042(8) 0.130(14) -0.008(9) 0.070(9) -0.004(7)
C19 0.033(7) 0.034(7) 0.059(9) -0.009(6) 0.014(6) -0.009(6)
C22 0.089(10) 0.103(11) 0.107(10) 0.018(8) 0.043(8) 0.002(8)
N9 0.066(10) 0.113(13) 0.061(9) -0.028(9) 0.030(8) -0.065(9)
N8 0.075(11) 0.070(10) 0.092(12) -0.034(9) 0.046(9) -0.028(8)
C20 0.075(11) 0.070(10) 0.092(12) -0.034(9) 0.046(9) -0.028(8)
C21 0.075(11) 0.070(10) 0.092(12) -0.034(9) 0.046(9) -0.028(8)
C23 0.075(11) 0.070(10) 0.092(12) -0.034(9) 0.046(9) -0.028(8)
C24 0.075(11) 0.070(10) 0.092(12) -0.034(9) 0.046(9) -0.028(8)
N8' 0.029(8) 0.083(14) 0.069(12) -0.011(10) -0.003(8) -0.009(8)
C20' 0.029(8) 0.083(14) 0.069(12) -0.011(10) -0.003(8) -0.009(8)
C21' 0.029(8) 0.083(14) 0.069(12) -0.011(10) -0.003(8) -0.009(8)
C23' 0.029(8) 0.083(14) 0.069(12) -0.011(10) -0.003(8) -0.009(8)
C24' 0.029(8) 0.083(14) 0.069(12) -0.011(10) -0.003(8) -0.009(8)
O1W 0.113(9) 0.125(9) 0.130(9) 0.011(8) 0.006(8) -0.007(8)

loop_
_atom_type_symbol
_atom_type_description
_atom_type_scat_dispersion_real
_atom_type_scat_dispersion_imag
_atom_type_scat_source
C C 0.0033 0.0016 'International Tables Vol C Tables 4.2.6.8 and 6.1.1.4'
H H 0.0000 0.0000 'International Tables Vol C Tables 4.2.6.8 and 6.1.1.4'
N N 0.0061 0.0033 'International Tables Vol C Tables 4.2.6.8 and 6.1.1.4'
O O 0.0106 0.0060 'International Tables Vol C Tables 4.2.6.8 and 6.1.1.4'
Mo Mo -1.6832 0.6857 'International Tables Vol C Tables 4.2.6.8 and 6.1.1.4'

loop_
_geom_angle_atom_site_label_1
_geom_angle_atom_site_label_2
_geom_angle_atom_site_label_3
_geom_angle
_geom_angle_site_symmetry_1
_geom_angle_site_symmetry_3
O8 Mo1 O7 105.8(5) . .
O8 Mo1 O5 101.4(5) . .
O7 Mo1 O5 97.6(4) . .
O8 Mo1 O6 96.1(4) . .
O7 Mo1 O6 100.3(4) . .
O5 Mo1 O6 150.4(3) . .
O8 Mo1 O4 93.3(4) . .
O7 Mo1 O4 160.0(4) . .
O5 Mo1 O4 72.3(3) . .
O6 Mo1 O4 83.2(3) . .
O8 Mo1 O1 162.4(4) . .
O7 Mo1 O1 89.9(4) . .
O5 Mo1 O1 84.0(4) . .
O6 Mo1 O1 72.8(3) . .
O4 Mo1 O1 72.1(3) . .
O13 Mo2 O3 100.6(5) . .
O13 Mo2 O1 104.9(4) . .
O3 Mo2 O1 103.1(4) . .
O13 Mo2 O4 103.1(4) . 3_667
O3 Mo2 O4 98.2(4) . 3_667
O1 Mo2 O4 140.6(3) . 3_667
O13 Mo2 O2 98.1(5) . .
O3 Mo2 O2 160.8(4) . .
O1 Mo2 O2 75.8(3) . .
O4 Mo2 O2 73.3(3) 3_667 .
O13 Mo2 O4 176.8(4) . .
O3 Mo2 O4 76.4(4) . .
O1 Mo2 O4 77.1(3) . .
O4 Mo2 O4 76.2(3) 3_667 .
O2 Mo2 O4 84.7(3) . .
O9 Mo3 O10 103.2(5) . .
O9 Mo3 O6 100.9(4) . .
O10 Mo3 O6 101.0(4) . .
O9 Mo3 O2 157.4(4) . .
O10 Mo3 O2 93.8(4) . .
O6 Mo3 O2 90.2(3) . .
O9 Mo3 N1 84.8(4) . .
O10 Mo3 N1 96.3(5) . .
O6 Mo3 N1 160.0(4) . .
O2 Mo3 N1 78.5(4) . .
O9 Mo3 O1 94.5(4) . .
O10 Mo3 O1 162.3(4) . .
O6 Mo3 O1 76.1(3) . .
O2 Mo3 O1 68.9(3) . .
N1 Mo3 O1 84.4(4) . .
O11 Mo4 O12 105.0(6) . .
O11 Mo4 O2 105.1(4) . 3_667
O12 Mo4 O2 95.6(4) . 3_667
O11 Mo4 O5 101.6(5) . .
O12 Mo4 O5 98.4(4) . .
O2 Mo4 O5 145.4(3) 3_667 .
O11 Mo4 O4 151.9(5) . .
O12 Mo4 O4 103.1(4) . .
O2 Mo4 O4 72.8(3) 3_667 .
O5 Mo4 O4 73.2(3) . .
O11 Mo4 O3 81.8(5) . .
O12 Mo4 O3 173.2(5) . .
O2 Mo4 O3 82.7(3) 3_667 .
O5 Mo4 O3 79.7(4) . .
O4 Mo4 O3 70.1(3) . .
Mo2 O1 Mo3 110.6(3) . .
Mo2 O1 Mo1 112.0(4) . .
Mo3 O1 Mo1 90.3(2) . .
Mo4 O2 Mo3 148.0(5) 3_667 .
Mo4 O2 Mo2 106.9(4) 3_667 .
Mo3 O2 Mo2 104.5(3) . .
Mo2 O3 Mo4 115.1(4) . .
Mo2 O4 Mo4 103.3(3) 3_667 .
Mo2 O4 Mo1 150.2(4) 3_667 .
Mo4 O4 Mo1 93.8(3) . .
Mo2 O4 Mo2 103.8(3) 3_667 .
Mo4 O4 Mo2 98.2(3) . .
Mo1 O4 Mo2 97.6(3) . .
Mo4 O5 Mo1 114.8(4) . .
Mo3 O6 Mo1 115.7(4) . .
N1 C1 N2 113.8(15) . .
C3 C2 N1 110.9(14) . .
N2 C3 C2 103.8(15) . .
C5 C4 N2 116.9(15) . .
C5 C4 C6 125.4(18) . .
N2 C4 C6 109.3(15) . .
N4 C7 N3 111.0(12) . .
C9 C8 N4 107.8(15) . .
N3 C9 C8 106.8(15) . .
N3 C10 C11 110.7(17) . .
N3 C10 C12 110.0(15) . .
C11 C10 C12 109.1(17) . .
N6 C13 N5 113.5(15) . .
C15 C14 N6 108.4(14) . .
N5 C15 C14 107.1(13) . .
C18 C16 C17 118.7(19) . .
C18 C16 N5 110.0(16) . .
C17 C16 N5 112.0(16) . .
C1 N1 C2 103.2(13) . .
C1 N1 Mo3 131.1(11) . .
C2 N1 Mo3 125.5(9) . .
C1 N2 C3 108.2(13) . .
C1 N2 C4 127.3(16) . .
C3 N2 C4 123.9(16) . .
C7 N3 C9 108.3(13) . .
C7 N3 C10 124.0(11) . .
C9 N3 C10 127.6(13) . .
C7 N4 C8 105.9(15) . .
C15 N5 C13 105.8(14) . .
C15 N5 C16 130.2(15) . .
C13 N5 C16 124.0(15) . .
C13 N6 C14 105.1(13) . .
N9 C19 N8 101.0(16) . .
C23 C22 N9 128(3) . .
C23 C22 C24 128(3) . .
N9 C22 C24 103(2) . .
C19 N9 C22 125.0(16) . .
C19 N9 C21 115.1(16) . .
C22 N9 C21 117.2(17) . .
C19 N8 C20 113(2) . .
C21 C20 N8 107(3) . .
C20 C21 N9 103(3) . .
C21' C20' N8' 104(4) . .

loop_
_geom_bond_atom_site_label_1
_geom_bond_atom_site_label_2
_geom_bond_distance
_geom_bond_site_symmetry_2
Mo1 O8 1.700(10) .
Mo1 O7 1.717(8) .
Mo1 O5 1.927(9) .
Mo1 O6 1.946(8) .
Mo1 O4 2.243(7) .
Mo1 O1 2.321(7) .
Mo2 O13 1.671(10) .
Mo2 O3 1.757(10) .
Mo2 O1 1.875(7) .
Mo2 O4 1.962(8) 3_667
Mo2 O2 2.146(8) .
Mo2 O4 2.389(8) .
Mo3 O9 1.705(9) .
Mo3 O10 1.737(9) .
Mo3 O6 1.873(8) .
Mo3 O2 2.140(8) .
Mo3 N1 2.239(12) .
Mo3 O1 2.240(7) .
Mo4 O11 1.730(10) .
Mo4 O12 1.755(11) .
Mo4 O2 1.921(8) 3_667
Mo4 O5 1.925(9) .
Mo4 O4 2.203(7) .
Mo4 O3 2.342(10) .
O2 Mo4 1.921(8) 3_667
O4 Mo2 1.962(8) 3_667
C1 N1 1.273(18) .
C1 N2 1.31(2) .
C2 C3 1.36(2) .
C2 N1 1.369(19) .
C3 N2 1.34(2) .
C4 C5 1.340(10) .
C4 N2 1.48(2) .
C4 C6 1.51(2) .
C7 N4 1.266(19) .
C7 N3 1.300(16) .
C8 C9 1.32(2) .
C8 N4 1.36(2) .
C9 N3 1.307(19) .
C10 N3 1.44(2) .
C10 C11 1.50(3) .
C10 C12 1.53(3) .
C13 N6 1.26(2) .
C13 N5 1.37(2) .
C14 C15 1.37(2) .
C14 N6 1.383(19) .
C15 N5 1.323(19) .
C16 C18 1.42(3) .
C16 C17 1.43(2) .
C16 N5 1.49(2) .
C19 N9 1.332(17) .
C19 N8 1.42(3) .
C22 C23 1.26(4) .
C22 N9 1.49(2) .
C22 C24 1.60(5) .
N9 C21 1.58(4) .
N8 C20 1.51(4) .
C20 C21 1.32(4) .
N8' C20' 1.38(5) .
C20' C21' 1.24(5) .
